data_2011662
loop_
_publ_author_name
'Fr\"ohlich, Roland'
'Pauli, Guido F.'

_publ_section_title
;
 \a-Onocerin chloroform hemisolvate
;
_journal_issue 12
_journal_name_full 'Acta Crystallographica Section C'
_journal_page_first 1476
_journal_page_last 1477
_journal_paper_doi 10.1107/S0108270100012403
_journal_volume 56
_journal_year 2000
_chemical_formula_iupac 'C30 H50 O2,  0.5C H Cl3'
_chemical_formula_moiety 'C30 H50 O2,  0.5C H Cl3'
_chemical_formula_structural 'C30 H50 O2  (C H Cl3)0.5'
_chemical_formula_sum 'C30.5 H50.5 Cl1.5 O2'
_chemical_formula_weight 502.38
_chemical_melting_point 483
_chemical_name_common alpha-Onocerin
_chemical_name_systematic
;
8(26),14(27)-Onoceradiene-3,21-diol
;
_space_group_IT_number 19
_symmetry_cell_setting orthorhombic
_symmetry_space_group_name_Hall 'P 2ac 2ab'
_symmetry_space_group_name_H-M 'P 21 21 21'
_audit_creation_method SHELXL-97
_cell_angle_alpha 90.00
_cell_angle_beta 90.00
_cell_angle_gamma 90.00
_cell_formula_units_Z 4
_cell_length_a 7.4700(10)
_cell_length_b 14.681(2)
_cell_length_c 27.079(4)
_cell_measurement_reflns_used 25
_cell_measurement_temperature 223(2)
_cell_measurement_theta_max 46.14
_cell_measurement_theta_min 22.46
_cell_volume 2969.7(7)
_computing_cell_refinement EXPRESS
_computing_data_collection 'EXPRESS (Nonius, 1994)'
_computing_data_reduction 'MolEN (Fair, 1990)'
_computing_molecular_graphics 'DIAMOND (Brandenburg, 1997)'
_computing_publication_material SHELXL97
_computing_structure_refinement 'SHELXL97 (Sheldrick, 1997)'
_computing_structure_solution 'SHELXS97 (Sheldrick, 1990)'
_diffrn_ambient_temperature 223(2)
_diffrn_measured_fraction_theta_full .997
_diffrn_measured_fraction_theta_max .997
_diffrn_measurement_device_type 'Enraf Nonius CAD-4'
_diffrn_measurement_method \w/2\q
_diffrn_radiation_monochromator graphite
_diffrn_radiation_source 'fine-focus sealed tube'
_diffrn_radiation_type CuK\a
_diffrn_radiation_wavelength 1.54178
_diffrn_reflns_av_R_equivalents .000
_diffrn_reflns_av_sigmaI/netI .0526
_diffrn_reflns_limit_h_max 9
_diffrn_reflns_limit_h_min 0
_diffrn_reflns_limit_k_max 18
_diffrn_reflns_limit_k_min 0
_diffrn_reflns_limit_l_max 33
_diffrn_reflns_limit_l_min 0
_diffrn_reflns_number 3450
_diffrn_reflns_theta_full 74.29
_diffrn_reflns_theta_max 74.29
_diffrn_reflns_theta_min 5.75
_diffrn_standards_decay_% 6.7
_diffrn_standards_interval_count 250
_diffrn_standards_interval_time 120
_diffrn_standards_number 3
_exptl_absorpt_coefficient_mu 1.716
_exptl_absorpt_correction_T_max .783
_exptl_absorpt_correction_T_min .627
_exptl_absorpt_correction_type empirical
_exptl_absorpt_process_details 'via \y scan (Fair, 1990)'
_exptl_crystal_colour colourless
_exptl_crystal_density_diffrn 1.124
_exptl_crystal_density_method 'not measured'
_exptl_crystal_description block
_exptl_crystal_F_000 1100
_exptl_crystal_size_max .30
_exptl_crystal_size_mid .20
_exptl_crystal_size_min .15
_refine_diff_density_max .696
_refine_diff_density_min -.342
_refine_ls_abs_structure_details 'Flack (1983)'
_refine_ls_abs_structure_Flack -.05(19)
_refine_ls_extinction_method none
_refine_ls_goodness_of_fit_ref .991
_refine_ls_hydrogen_treatment constr
_refine_ls_matrix_type full
_refine_ls_number_parameters 313
_refine_ls_number_reflns 3450
_refine_ls_number_restraints 0
_refine_ls_restrained_S_all .991
_refine_ls_R_factor_all .127
_refine_ls_R_factor_gt .076
_refine_ls_shift/su_max .001
_refine_ls_shift/su_mean .000
_refine_ls_structure_factor_coef Fsqd
_refine_ls_weighting_details 'calc w = 1/[\s^2^(Fo^2^)+(0.1687P)^2^] where P = (Fo^2^+2Fc^2^)/3'
_refine_ls_weighting_scheme calc
_refine_ls_wR_factor_ref .228
_reflns_number_gt 2318
_reflns_number_total 3450
_reflns_threshold_expression I>2\s(I)
_cod_data_source_file sk1405.cif
_cod_data_source_block I
_cod_database_code 2011662
_cod_database_fobs_code 2011662

loop_
_symmetry_equiv_pos_as_xyz
'x, y, z'
'-x+1/2, -y, z+1/2'
'-x, y+1/2, -z+1/2'
'x+1/2, -y+1/2, -z'

loop_
_atom_site_label
_atom_site_fract_x
_atom_site_fract_y
_atom_site_fract_z
_atom_site_U_iso_or_equiv
_atom_site_adp_type
_atom_site_calc_flag
_atom_site_refinement_flags
_atom_site_occupancy
_atom_site_disorder_assembly
_atom_site_disorder_group
_atom_site_type_symbol
C1 .7940(6) .6807(3) .16169(17) .0478(11) Uani d . 1 . . C
H1A .8743 .6684 .1338 .057 Uiso calc R 1 . . H
H1B .8551 .6613 .1919 .057 Uiso calc R 1 . . H
C10 .6236(6) .6246(3) .15541(15) .0404(9) Uani d . 1 . . C
H10 .5609 .6511 .1266 .048 Uiso calc R 1 . . H
C11 .4939(7) .6318(3) .19791(16) .0499(11) Uani d . 1 . . C
C111 .5309(10) .6606(3) .24282(17) .0672(17) Uani d . 1 . . C
H11A .4430 .6580 .2676 .081 Uiso calc R 1 . . H
H11B .6452 .6838 .2501 .081 Uiso calc R 1 . . H
C12 .3113(7) .5944(3) .18555(18) .0557(12) Uani d . 1 . . C
H12A .2570 .6309 .1592 .067 Uiso calc R 1 . . H
H12B .2338 .5978 .2147 .067 Uiso calc R 1 . . H
C13 .3279(7) .4947(3) .16856(18) .0536(12) Uani d . 1 . . C
H13A .3622 .4567 .1967 .064 Uiso calc R 1 . . H
H13B .2113 .4735 .1566 .064 Uiso calc R 1 . . H
C14 .4663(6) .4843(3) .12771(15) .0387(9) Uani d . 1 . . C
H14 .4252 .5265 .1015 .046 Uiso calc R 1 . . H
C15 .4619(6) .3872(3) .10240(16) .0421(10) Uani d . 1 . . C
C151 .4959(8) .3084(3) .13845(19) .0561(13) Uani d . 1 . . C
H15A .4150 .3136 .1663 .084 Uiso calc R 1 . . H
H15B .6186 .3110 .1501 .084 Uiso calc R 1 . . H
H15C .4756 .2509 .1217 .084 Uiso calc R 1 . . H
C152 .2726(6) .3743(3) .07917(19) .0538(12) Uani d . 1 . . C
H15D .2408 .4283 .0605 .081 Uiso calc R 1 . . H
H15E .1854 .3647 .1052 .081 Uiso calc R 1 . . H
H15F .2738 .3218 .0574 .081 Uiso calc R 1 . . H
C16 .5980(6) .3875(3) .06068(15) .0414(10) Uani d . 1 . . C
H16 .5566 .4340 .0368 .050 Uiso calc R 1 . . H
O16 .5973(5) .3017(2) .03454(12) .0532(9) Uani d . 1 . . O
H16A .6702 .2664 .0476 .080 Uiso calc R 1 . . H
C17 .7821(6) .4159(3) .07636(19) .0476(11) Uani d . 1 . . C
H17A .8629 .4140 .0479 .057 Uiso calc R 1 . . H
H17B .8274 .3733 .1013 .057 Uiso calc R 1 . . H
C18 .7788(6) .5125(3) .09783(16) .0451(10) Uani d . 1 . . C
H18A .7399 .5552 .0721 .054 Uiso calc R 1 . . H
H18B .9004 .5297 .1078 .054 Uiso calc R 1 . . H
C19 .6535(6) .5211(3) .14254(15) .0387(9) Uani d . 1 . . C
C191 .7372(8) .4734(3) .18709(17) .0566(13) Uani d . 1 . . C
H19A .7640 .4106 .1786 .085 Uiso calc R 1 . . H
H19B .6540 .4747 .2146 .085 Uiso calc R 1 . . H
H19C .8468 .5044 .1963 .085 Uiso calc R 1 . . H
C2 .7586(7) .7836(3) .16447(18) .0469(11) Uani d . 1 . . C
H2A .6673 .7999 .1400 .056 Uiso calc R 1 . . H
H2B .7111 .7985 .1972 .056 Uiso calc R 1 . . H
C20 .9264(6) .8403(3) .15507(15) .0384(9) Uani d . 1 . . C
H20 .9771 .8173 .1237 .046 Uiso calc R 1 . . H
C21 1.0739(7) .8296(3) .19325(17) .0497(11) Uani d . 1 . . C
C211 1.0497(10) .7937(3) .23782(18) .0652(16) Uani d . 1 . . C
H21A 1.1442 .7935 .2608 .078 Uiso calc R 1 . . H
H21B .9383 .7685 .2464 .078 Uiso calc R 1 . . H
C22 1.2492(8) .8708(3) .1775(2) .0595(13) Uani d . 1 . . C
H22A 1.2947 .8387 .1483 .071 Uiso calc R 1 . . H
H22B 1.3373 .8643 .2041 .071 Uiso calc R 1 . . H
C23 1.2227(7) .9722(3) .16537(19) .0511(11) Uani d . 1 . . C
H23A 1.1965 1.0055 .1959 .061 Uiso calc R 1 . . H
H23B 1.3339 .9968 .1515 .061 Uiso calc R 1 . . H
C24 1.0706(5) .9869(3) .12863(14) .0350(8) Uani d . 1 . . C
H24 1.1044 .9488 .1000 .042 Uiso calc R 1 . . H
C25 1.0650(6) 1.0860(3) .10719(16) .0394(9) Uani d . 1 . . C
C251 1.0435(8) 1.1604(3) .14660(17) .0524(12) Uani d . 1 . . C
H25A 1.1326 1.1518 .1722 .079 Uiso calc R 1 . . H
H25B .9248 1.1565 .1609 .079 Uiso calc R 1 . . H
H25C 1.0596 1.2197 .1315 .079 Uiso calc R 1 . . H
C252 1.2414(6) 1.1028(3) .0792(2) .0531(11) Uani d . 1 . . C
H25D 1.2326 1.1592 .0607 .080 Uiso calc R 1 . . H
H25E 1.2633 1.0527 .0566 .080 Uiso calc R 1 . . H
H25F 1.3393 1.1071 .1026 .080 Uiso calc R 1 . . H
C26 .9113(6) 1.0910(3) .06958(15) .0400(9) Uani d . 1 . . C
H26 .9445 1.0522 .0411 .048 Uiso calc R 1 . . H
O26 .8871(5) 1.1824(2) .05139(12) .0499(8) Uani d . 1 . . O
H26A .9822 1.2008 .0391 .075 Uiso calc R 1 . . H
C27 .7336(6) 1.0575(3) .08883(18) .0454(10) Uani d . 1 . . C
H27A .6433 1.0618 .0627 .054 Uiso calc R 1 . . H
H27B .6949 1.0959 .1164 .054 Uiso calc R 1 . . H
C28 .7493(6) .9588(3) .10612(16) .0436(10) Uani d . 1 . . C
H28A .7794 .9203 .0777 .052 Uiso calc R 1 . . H
H28B .6328 .9387 .1187 .052 Uiso calc R 1 . . H
C29 .8912(6) .9450(3) .14658(15) .0377(9) Uani d . 1 . . C
C291 .8225(7) .9865(3) .19540(16) .0550(12) Uani d . 1 . . C
H29A .7782 1.0476 .1893 .082 Uiso calc R 1 . . H
H29B .9196 .9889 .2191 .082 Uiso calc R 1 . . H
H29C .7264 .9491 .2084 .082 Uiso calc R 1 . . H
C30 1.033(3) .7038(19) .0083(8) .137(7) Uiso d P .50 . . C
H30 .9515 .7190 .0360 .164 Uiso calc PR .50 . . H
Cl31 .885(2) .6546(11) -.0291(6) .322(7) Uiso d P .50 . . Cl
Cl32 1.068(2) .7942(14) -.0092(5) .342(7) Uiso d P .50 . . Cl
Cl33 1.1703(17) .6498(9) .0365(5) .277(5) Uiso d P .50 . . Cl

loop_
_atom_site_aniso_label
_atom_site_aniso_U_11
_atom_site_aniso_U_22
_atom_site_aniso_U_33
_atom_site_aniso_U_12
_atom_site_aniso_U_13
_atom_site_aniso_U_23
C1 .053(3) .034(2) .056(2) -.009(2) .000(2) -.0007(18)
C10 .044(2) .0336(19) .043(2) -.0088(19) .0028(19) .0024(16)
C11 .063(3) .038(2) .048(2) -.010(2) .006(2) .0025(18)
C111 .099(5) .056(3) .047(2) -.028(3) .009(3) -.001(2)
C12 .063(3) .049(3) .055(3) -.010(2) .012(3) -.003(2)
C13 .061(3) .045(2) .055(3) -.019(2) .009(2) -.001(2)
C14 .042(2) .0325(18) .042(2) -.0058(17) -.0029(19) .0050(16)
C15 .045(2) .0309(19) .050(2) -.0061(18) -.012(2) .0039(16)
C151 .072(3) .031(2) .066(3) -.010(2) -.011(3) .009(2)
C152 .049(3) .043(2) .069(3) -.011(2) -.014(2) -.002(2)
C16 .048(2) .0303(19) .046(2) .0016(18) -.012(2) -.0009(16)
O16 .060(2) .0392(16) .0602(18) .0052(15) -.0180(18) -.0117(14)
C17 .042(2) .040(2) .061(3) .0005(19) -.003(2) -.007(2)
C18 .041(2) .039(2) .056(2) -.0084(18) -.004(2) -.0013(19)
C19 .044(2) .0320(18) .040(2) -.0061(18) -.0091(19) .0023(16)
C191 .076(3) .039(2) .055(3) -.005(2) -.020(3) .0046(19)
C2 .055(3) .028(2) .057(2) -.0107(19) .010(2) -.0042(18)
C20 .044(2) .0289(18) .0417(19) -.0052(17) .0006(18) -.0032(15)
C21 .063(3) .0270(19) .059(2) -.007(2) -.013(2) -.0002(18)
C211 .098(4) .046(3) .052(3) -.025(3) -.019(3) -.001(2)
C22 .061(3) .046(3) .072(3) -.006(2) -.024(3) .003(2)
C23 .049(3) .042(2) .062(3) -.013(2) -.011(2) .005(2)
C24 .0325(19) .0318(18) .0408(19) -.0027(16) .0016(17) -.0026(15)
C25 .035(2) .034(2) .049(2) -.0055(17) .0051(19) -.0036(17)
C251 .067(3) .031(2) .059(2) -.008(2) -.001(3) -.0073(19)
C252 .042(2) .043(2) .074(3) -.007(2) .005(2) .006(2)
C26 .047(2) .0303(19) .043(2) .0005(18) .005(2) -.0021(16)
O26 .0524(18) .0362(15) .0610(18) .0077(14) .0121(16) .0081(13)
C27 .035(2) .044(2) .057(2) -.0008(19) .005(2) .003(2)
C28 .035(2) .043(2) .053(2) -.0063(19) .001(2) -.0023(18)
C29 .041(2) .0316(18) .041(2) -.0058(17) .0083(18) -.0065(16)
C291 .070(3) .043(2) .052(2) -.004(2) .023(3) -.005(2)

loop_
_atom_type_symbol
_atom_type_description
_atom_type_scat_dispersion_real
_atom_type_scat_dispersion_imag
_atom_type_scat_source
C C .0181 .0091 'International Tables Vol C Tables 4.2.6.8 and 6.1.1.4'
H H .0000 .0000 'International Tables Vol C Tables 4.2.6.8 and 6.1.1.4'
O O .0492 .0322 'International Tables Vol C Tables 4.2.6.8 and 6.1.1.4'
Cl Cl .3639 .7018 'International Tables Vol C Tables 4.2.6.8 and 6.1.1.4'

loop_
_geom_angle_atom_site_label_1
_geom_angle_atom_site_label_2
_geom_angle_atom_site_label_3
_geom_angle
C10 C1 C2 113.1(4)
C11 C10 C1 114.4(4)
C11 C10 C19 109.1(3)
C1 C10 C19 115.3(4)
C111 C11 C12 120.8(5)
C111 C11 C10 126.3(5)
C12 C11 C10 112.7(4)
C11 C12 C13 109.9(4)
C14 C13 C12 111.5(4)
C13 C14 C19 112.9(3)
C13 C14 C15 113.0(3)
C19 C14 C15 116.4(3)
C16 C15 C151 111.4(4)
C16 C15 C152 107.9(4)
C151 C15 C152 108.4(4)
C16 C15 C14 107.8(3)
C151 C15 C14 113.6(3)
C152 C15 C14 107.6(3)
O16 C16 C17 112.6(3)
O16 C16 C15 111.0(3)
C17 C16 C15 113.8(4)
C16 C17 C18 110.5(4)
C17 C18 C19 112.6(3)
C191 C19 C18 109.6(4)
C191 C19 C14 114.4(4)
C18 C19 C14 108.5(3)
C191 C19 C10 109.0(3)
C18 C19 C10 109.9(3)
C14 C19 C10 105.4(3)
C20 C2 C1 112.7(4)
C21 C20 C2 115.2(4)
C21 C20 C29 108.7(3)
C2 C20 C29 114.8(4)
C211 C21 C22 122.3(5)
C211 C21 C20 124.1(5)
C22 C21 C20 113.4(4)
C21 C22 C23 109.7(4)
C24 C23 C22 111.9(4)
C23 C24 C29 112.5(3)
C23 C24 C25 113.1(3)
C29 C24 C25 117.5(3)
C251 C25 C26 110.4(4)
C251 C25 C252 108.6(4)
C26 C25 C252 107.8(4)
C251 C25 C24 113.9(3)
C26 C25 C24 108.0(3)
C252 C25 C24 108.0(3)
O26 C26 C27 108.2(3)
O26 C26 C25 111.4(3)
C27 C26 C25 114.4(3)
C26 C27 C28 110.4(4)
C27 C28 C29 113.3(3)
C28 C29 C291 109.2(4)
C28 C29 C24 108.6(3)
C291 C29 C24 113.5(3)
C28 C29 C20 110.3(3)
C291 C29 C20 108.4(3)
C24 C29 C20 106.8(3)
Cl32 C30 Cl33 122(2)
Cl32 C30 Cl31 108.9(18)
Cl33 C30 Cl31 122(2)

loop_
_geom_bond_atom_site_label_1
_geom_bond_atom_site_label_2
_geom_bond_site_symmetry_2
_geom_bond_distance
_geom_bond_publ_flag
C1 C10 . 1.525(6) ?
C1 C2 . 1.536(6) ?
C10 C11 . 1.508(6) ?
C10 C19 . 1.575(5) ?
C11 C111 . 1.317(7) ?
C11 C12 . 1.507(7) ?
C12 C13 . 1.538(7) ?
C13 C14 . 1.522(6) ?
C14 C19 . 1.552(6) ?
C14 C15 . 1.583(6) ?
C15 C16 . 1.520(6) ?
C15 C151 . 1.534(6) ?
C15 C152 . 1.559(6) ?
C16 O16 . 1.445(5) ?
C16 C17 . 1.498(6) ?
C17 C18 . 1.533(6) ?
C18 C19 . 1.535(6) ?
C19 C191 . 1.529(6) ?
C2 C20 . 1.526(6) ?
C20 C21 . 1.519(6) ?
C20 C29 . 1.576(5) ?
C21 C211 . 1.329(7) ?
C21 C22 . 1.505(7) ?
C22 C23 . 1.537(6) ?
C23 C24 . 1.526(6) ?
C24 C29 . 1.553(6) ?
C24 C25 . 1.567(5) ?
C25 C251 . 1.535(6) ?
C25 C26 . 1.537(6) ?
C25 C252 . 1.540(6) ?
C26 O26 . 1.441(5) ?
C26 C27 . 1.509(6) ?
C27 C28 . 1.527(6) ?
C28 C29 . 1.538(6) ?
C29 C291 . 1.544(5) ?
C30 Cl32 . 1.43(2) ?
C30 Cl33 . 1.51(2) ?
C30 Cl31 . 1.66(3) ?

loop_
_geom_hbond_atom_site_label_D
_geom_hbond_atom_site_label_H
_geom_hbond_atom_site_label_A
_geom_hbond_site_symmetry_A
_geom_hbond_distance_DH
_geom_hbond_distance_HA
_geom_hbond_distance_DA
_geom_hbond_angle_DHA
_geom_hbond_publ_flag
O16 H16A O26 1_545 .83 2.04 2.822(5) 157 yes
O26 H26A O16 4_565 .83 2.17 2.817(5) 135 yes

loop_
_geom_torsion_atom_site_label_1
_geom_torsion_atom_site_label_2
_geom_torsion_atom_site_label_3
_geom_torsion_atom_site_label_4
_geom_torsion
C2 C1 C10 C11 -63.1(5)
C2 C1 C10 C19 169.2(3)
C1 C10 C11 C111 -18.3(7)
C19 C10 C11 C111 112.5(5)
C1 C10 C11 C12 166.4(4)
C19 C10 C11 C12 -62.8(5)
C111 C11 C12 C13 -118.9(5)
C10 C11 C12 C13 56.6(5)
C11 C12 C13 C14 -51.8(5)
C12 C13 C14 C19 56.0(5)
C12 C13 C14 C15 -169.3(4)
C13 C14 C15 C16 176.8(4)
C19 C14 C15 C16 -50.1(4)
C13 C14 C15 C151 -59.3(5)
C19 C14 C15 C151 73.8(5)
C13 C14 C15 C152 60.7(5)
C19 C14 C15 C152 -166.2(4)
C151 C15 C16 O16 56.8(4)
C152 C15 C16 O16 -62.0(4)
C14 C15 C16 O16 -178.0(3)
C151 C15 C16 C17 -71.5(4)
C152 C15 C16 C17 169.6(4)
C14 C15 C16 C17 53.7(4)
O16 C16 C17 C18 172.7(3)
C15 C16 C17 C18 -59.8(5)
C16 C17 C18 C19 58.8(5)
C17 C18 C19 C191 72.6(5)
C17 C18 C19 C14 -53.0(5)
C17 C18 C19 C10 -167.7(4)
C13 C14 C19 C191 60.7(5)
C15 C14 C19 C191 -72.4(5)
C13 C14 C19 C18 -176.6(4)
C15 C14 C19 C18 50.3(4)
C13 C14 C19 C10 -59.0(4)
C15 C14 C19 C10 167.9(3)
C11 C10 C19 C191 -62.4(5)
C1 C10 C19 C191 67.9(5)
C11 C10 C19 C18 177.5(3)
C1 C10 C19 C18 -52.2(5)
C11 C10 C19 C14 60.8(4)
C1 C10 C19 C14 -168.8(3)
C10 C1 C2 C20 -162.6(4)
C1 C2 C20 C21 -64.6(5)
C1 C2 C20 C29 168.0(3)
C2 C20 C21 C211 -16.6(6)
C29 C20 C21 C211 113.8(5)
C2 C20 C21 C22 168.1(4)
C29 C20 C21 C22 -61.4(5)
C211 C21 C22 C23 -118.5(5)
C20 C21 C22 C23 56.8(5)
C21 C22 C23 C24 -52.4(6)
C22 C23 C24 C29 55.8(5)
C22 C23 C24 C25 -168.2(4)
C23 C24 C25 C251 -58.9(5)
C29 C24 C25 C251 74.7(5)
C23 C24 C25 C26 178.0(4)
C29 C24 C25 C26 -48.3(4)
C23 C24 C25 C252 61.7(5)
C29 C24 C25 C252 -164.6(4)
C251 C25 C26 O26 49.7(5)
C252 C25 C26 O26 -68.7(4)
C24 C25 C26 O26 174.8(3)
C251 C25 C26 C27 -73.4(4)
C252 C25 C26 C27 168.2(4)
C24 C25 C26 C27 51.8(4)
O26 C26 C27 C28 177.0(3)
C25 C26 C27 C28 -58.2(5)
C26 C27 C28 C29 58.1(5)
C27 C28 C29 C291 72.0(5)
C27 C28 C29 C24 -52.2(5)
C27 C28 C29 C20 -169.0(3)
C23 C24 C29 C28 -177.0(3)
C25 C24 C29 C28 49.0(4)
C23 C24 C29 C291 61.3(5)
C25 C24 C29 C291 -72.7(5)
C23 C24 C29 C20 -58.1(4)
C25 C24 C29 C20 168.0(3)
C21 C20 C29 C28 177.1(3)
C2 C20 C29 C28 -52.3(5)
C21 C20 C29 C291 -63.4(5)
C2 C20 C29 C291 67.2(5)
C21 C20 C29 C24 59.2(4)
C2 C20 C29 C24 -170.1(3)
